data_2230512
loop_
_publ_author_name
'Kefi, Riadh'
'Jeanneau, Erwann'
'Lefebvre, Fr\'ed\'eric'
'Ben Nasr, Cherif'

_publ_section_title
;
 Bis(2-amino-1,3-benzothiazol-3-ium) tetrachloridozincate(II)
;
_journal_coeditor_code VN2006
_journal_issue 6
_journal_name_full 'Acta Crystallographica Section E'
_journal_page_first m654
_journal_page_last m655
_journal_paper_doi 10.1107/S1600536811015753
_journal_volume 67
_journal_year 2011
_chemical_formula_iupac '(C7 H7 N2 S)2 [Zn Cl4]'
_chemical_formula_moiety '2(C7 H7 N2 S +), Cl4 Zn 2-'
_chemical_formula_sum 'C14 H14 Cl4 N4 S2 Zn'
_chemical_formula_weight 509.61
_chemical_name_systematic
;
Bis(2-amino-1,3-benzothiazol-3-ium) tetrachloridozincate(II)
;
_space_group_IT_number 2
_symmetry_cell_setting triclinic
_symmetry_space_group_name_Hall '-P 1'
_symmetry_space_group_name_H-M 'P -1'
_atom_sites_solution_hydrogens geom
_atom_sites_solution_primary direct
_audit_creation_method SHELXL-97
_cell_angle_alpha 94.2500(10)
_cell_angle_beta 100.9300(10)
_cell_angle_gamma 92.4650(10)
_cell_formula_units_Z 2
_cell_length_a 7.5430(10)
_cell_length_b 7.8280(10)
_cell_length_c 17.109(2)
_cell_measurement_reflns_used 3221
_cell_measurement_temperature 110
_cell_measurement_theta_max 29.3994
_cell_measurement_theta_min 3.4124
_cell_volume 987.5(2)
_computing_cell_refinement
;
CrysAlis PRO (Agilent, 2010)
;
_computing_data_collection
;
CrysAlis PRO (Agilent, 2010)
;
_computing_data_reduction
;
CrysAlis PRO (Agilent, 2010)
;
_computing_molecular_graphics 'DIAMOND (Brandenburg, 2006)'
_computing_publication_material 'CRYSTALS (Betteridge <i>et al.</i>, 2003)'
_computing_structure_refinement 'CRYSTALS (Betteridge <i>et al.</i>, 2003)'
_computing_structure_solution 'SIR97 (Altomare <i>et al.</i>, 1999)'
_diffrn_ambient_temperature 110
_diffrn_detector_area_resol_mean 10.4685
_diffrn_measured_fraction_theta_full 0.998
_diffrn_measured_fraction_theta_max 0.852
_diffrn_measurement_device_type 'Agilent Xcalibur Atlas Gemini ultra'
_diffrn_measurement_method \w
_diffrn_radiation_monochromator graphite
_diffrn_radiation_source 'Enhance (Mo) X-ray Source'
_diffrn_radiation_type 'Mo K\a'
_diffrn_radiation_wavelength 0.7107
_diffrn_reflns_av_R_equivalents 0.045
_diffrn_reflns_limit_h_max 9
_diffrn_reflns_limit_h_min -9
_diffrn_reflns_limit_k_max 10
_diffrn_reflns_limit_k_min -10
_diffrn_reflns_limit_l_max 23
_diffrn_reflns_limit_l_min -22
_diffrn_reflns_number 10196
_diffrn_reflns_theta_full 26.223
_diffrn_reflns_theta_max 29.464
_diffrn_reflns_theta_min 3.419
_diffrn_standards_number 0
_exptl_absorpt_coefficient_mu 2.002
_exptl_absorpt_correction_T_max 0.771
_exptl_absorpt_correction_T_min 0.498
_exptl_absorpt_correction_type analytical
_exptl_absorpt_process_details
;
[using a multifaceted crystal
model based on expressions derived by Clark & Reid (1995),
implemented in <i>CrysAlis PRO</i> (Agilent,
2010)]
;
_exptl_crystal_colour colorless
_exptl_crystal_density_diffrn 1.714
_exptl_crystal_density_method 'not measured'
_exptl_crystal_description plate
_exptl_crystal_F_000 512
_exptl_crystal_size_max 0.493
_exptl_crystal_size_mid 0.226
_exptl_crystal_size_min 0.140
_refine_diff_density_max 1.03
_refine_diff_density_min -1.23
_refine_ls_extinction_coef 20(3)
_refine_ls_extinction_method 'Larson (1970), Equation 22'
_refine_ls_goodness_of_fit_ref 0.9380
_refine_ls_hydrogen_treatment constr
_refine_ls_matrix_type full
_refine_ls_number_parameters 227
_refine_ls_number_reflns 4685
_refine_ls_number_restraints 0
_refine_ls_R_factor_all 0.0730
_refine_ls_R_factor_gt 0.0544
_refine_ls_shift/su_max 0.0005367
_refine_ls_shift/su_mean 0.0000227
_refine_ls_structure_factor_coef Fsqd
_refine_ls_weighting_details
;
 Method, part 1, Chebychev polynomial, (Watkin, 1994, Prince, 1982)
 [weight] = 1.0/[A~0~*T~0~(x)+A~1~*T~1~(x) ... +A~n-1~]*T~n-1~(x)]
 where A~i~ are the Chebychev coefficients listed below and x= Fcalc/Fmax
 Method = Robust Weighting (Prince, 1982)
 W = [weight] * [1-(deltaF/6*sigmaF)^2^]^2^
 A~i~ are:
 0.230E+04 0.321E+04 0.179E+04 528.
;
_refine_ls_weighting_scheme calc
_refine_ls_wR_factor_all 0.1112
_refine_ls_wR_factor_gt 0.0929
_refine_ls_wR_factor_ref 0.1112
_reflns_number_gt 3630
_reflns_number_total 4685
_reflns_threshold_expression I>2\s(I)
_cod_data_source_file vn2006.cif
_cod_data_source_block I
_cod_original_sg_symbol_H-M 'P -1 '
_cod_original_formula_sum 'C14 H14 Cl4 N4 S2 Zn1'
_cod_database_code 2230512
_cod_database_fobs_code 2230512

loop_
_symmetry_equiv_pos_as_xyz
x,y,z
-x,-y,-z

loop_
_atom_site_type_symbol
_atom_site_label
_atom_site_fract_x
_atom_site_fract_y
_atom_site_fract_z
_atom_site_U_iso_or_equiv
_atom_site_adp_type
_atom_site_occupancy
_atom_site_disorder_assembly
_atom_site_disorder_group
Zn Zn1 0.49814(8) 0.31162(7) 0.75071(4) 0.0243 Uani 1.0000 . .
Cl Cl2 0.29039(16) 0.43801(16) 0.81360(8) 0.0274 Uani 1.0000 . .
Cl Cl3 0.50293(17) 0.47084(17) 0.64494(8) 0.0312 Uani 1.0000 . .
Cl Cl4 0.43482(19) 0.03141(16) 0.71252(8) 0.0327 Uani 1.0000 . .
Cl Cl5 0.76785(17) 0.33826(17) 0.83422(9) 0.0348 Uani 1.0000 . .
S S6 0.80197(17) 0.66813(17) 0.54732(8) 0.0271 Uani 1.0000 . .
C C7 0.9702(6) 0.6161(6) 0.6239(3) 0.0238 Uani 1.0000 . .
N N8 1.1348(6) 0.6629(5) 0.6125(3) 0.0270 Uani 1.0000 . .
C C9 1.1369(7) 0.7391(6) 0.5413(3) 0.0259 Uani 1.0000 . .
C C10 0.9660(7) 0.7508(6) 0.4981(3) 0.0274 Uani 1.0000 . .
C C11 0.9378(8) 0.8213(7) 0.4244(3) 0.0334 Uani 1.0000 . .
C C12 1.0891(9) 0.8761(7) 0.3964(4) 0.0399 Uani 1.0000 . .
C C13 1.2610(8) 0.8636(7) 0.4407(4) 0.0371 Uani 1.0000 . .
C C14 1.2880(7) 0.7940(7) 0.5137(4) 0.0332 Uani 1.0000 . .
N N15 0.9376(6) 0.5413(6) 0.6864(3) 0.0301 Uani 1.0000 . .
N N16 0.4666(6) 0.2078(6) 1.1438(3) 0.0318 Uani 1.0000 . .
C C17 0.3739(7) 0.1401(6) 1.0765(3) 0.0267 Uani 1.0000 . .
S S18 0.33424(17) 0.24680(16) 0.98962(8) 0.0267 Uani 1.0000 . .
C C19 0.2084(7) 0.0651(7) 0.9370(3) 0.0272 Uani 1.0000 . .
C C20 0.1203(7) 0.0453(7) 0.8583(3) 0.0289 Uani 1.0000 . .
C C21 0.0273(7) -0.1091(7) 0.8316(3) 0.0305 Uani 1.0000 . .
C C22 0.0266(7) -0.2424(6) 0.8813(3) 0.0298 Uani 1.0000 . .
C C23 0.1155(7) -0.2224(6) 0.9596(3) 0.0279 Uani 1.0000 . .
C C24 0.2056(7) -0.0673(6) 0.9873(3) 0.0258 Uani 1.0000 . .
N N25 0.2989(6) -0.0203(5) 1.0642(3) 0.0256 Uani 1.0000 . .
H H111 0.8216 0.8312 0.3963 0.0401 Uiso 1.0000 . .
H H121 1.0765 0.9226 0.3472 0.0479 Uiso 1.0000 . .
H H131 1.3614 0.9009 0.4205 0.0452 Uiso 1.0000 . .
H H141 1.4023 0.7848 0.5425 0.0398 Uiso 1.0000 . .
H H201 0.1216 0.1333 0.8250 0.0348 Uiso 1.0000 . .
H H211 -0.0354 -0.1254 0.7796 0.0368 Uiso 1.0000 . .
H H221 -0.0350 -0.3478 0.8606 0.0360 Uiso 1.0000 . .
H H231 0.1136 -0.3105 0.9923 0.0341 Uiso 1.0000 . .
H H152 1.0268 0.5160 0.7218 0.0362 Uiso 1.0000 . .
H H162 0.5251 0.3062 1.1464 0.0382 Uiso 1.0000 . .
H H161 0.4973 0.1448 1.1825 0.0382 Uiso 1.0000 . .
H H151 0.8275 0.5082 0.6881 0.0364 Uiso 1.0000 . .
H H81 1.2342 0.6334 0.6426 0.0335 Uiso 1.0000 . .
H H251 0.3111 -0.0904 1.1014 0.0316 Uiso 1.0000 . .

loop_
_atom_site_aniso_label
_atom_site_aniso_U_11
_atom_site_aniso_U_22
_atom_site_aniso_U_33
_atom_site_aniso_U_12
_atom_site_aniso_U_13
_atom_site_aniso_U_23
Zn1 0.0209(3) 0.0234(3) 0.0286(3) 0.0006(2) 0.0037(2) 0.0055(2)
Cl2 0.0251(6) 0.0269(6) 0.0310(6) 0.0003(5) 0.0074(5) 0.0040(5)
Cl3 0.0238(6) 0.0367(7) 0.0359(7) 0.0048(5) 0.0079(5) 0.0140(5)
Cl4 0.0414(7) 0.0246(6) 0.0303(6) -0.0007(5) 0.0031(5) 0.0032(5)
Cl5 0.0256(6) 0.0321(7) 0.0434(8) -0.0064(5) -0.0049(5) 0.0156(6)
S6 0.0210(6) 0.0287(6) 0.0299(6) 0.0014(5) 0.0004(5) 0.0036(5)
C7 0.018(2) 0.024(2) 0.031(3) 0.0051(18) 0.0061(19) 0.004(2)
N8 0.022(2) 0.025(2) 0.034(2) 0.0004(16) 0.0037(17) 0.0024(18)
C9 0.028(3) 0.024(2) 0.028(2) 0.0062(19) 0.009(2) 0.002(2)
C10 0.032(3) 0.021(2) 0.028(3) 0.003(2) 0.004(2) -0.003(2)
C11 0.045(3) 0.025(3) 0.029(3) -0.001(2) 0.004(2) -0.001(2)
C12 0.061(4) 0.026(3) 0.032(3) -0.009(3) 0.013(3) -0.003(2)
C13 0.043(3) 0.029(3) 0.044(3) 0.002(2) 0.023(3) -0.004(2)
C14 0.026(3) 0.030(3) 0.045(3) 0.001(2) 0.010(2) 0.001(2)
N15 0.026(2) 0.035(2) 0.029(2) -0.0015(18) 0.0020(18) 0.0060(19)
N16 0.034(2) 0.028(2) 0.032(2) -0.0031(19) 0.0012(19) 0.0066(19)
C17 0.023(2) 0.026(2) 0.032(3) -0.0024(19) 0.007(2) 0.006(2)
S18 0.0268(6) 0.0231(6) 0.0308(6) -0.0029(5) 0.0068(5) 0.0054(5)
C19 0.021(2) 0.029(3) 0.034(3) 0.0000(19) 0.010(2) 0.006(2)
C20 0.028(3) 0.027(3) 0.035(3) 0.002(2) 0.011(2) 0.005(2)
C21 0.029(3) 0.031(3) 0.030(3) -0.007(2) 0.008(2) -0.002(2)
C22 0.029(3) 0.019(2) 0.041(3) -0.0046(19) 0.010(2) -0.004(2)
C23 0.028(3) 0.022(2) 0.036(3) -0.0003(19) 0.011(2) 0.004(2)
C24 0.022(2) 0.025(2) 0.032(3) 0.0034(19) 0.011(2) 0.003(2)
N25 0.028(2) 0.0190(19) 0.031(2) 0.0027(16) 0.0072(18) 0.0060(17)

loop_
_atom_type_symbol
_atom_type_scat_dispersion_real
_atom_type_scat_dispersion_imag
_atom_type_scat_source
C 0.0033 0.0016 'International Tables Vol C 4.2.6.8 and 6.1.1.4'
H 0.0000 0.0000 'International Tables Vol C 4.2.6.8 and 6.1.1.4'
N 0.0061 0.0033 'International Tables Vol C 4.2.6.8 and 6.1.1.4'
O 0.0106 0.0060 'International Tables Vol C 4.2.6.8 and 6.1.1.4'
Cl 0.1484 0.1585 'International Tables Vol C 4.2.6.8 and 6.1.1.4'
Zn 0.2839 1.4301 'International Tables Vol C 4.2.6.8 and 6.1.1.4'
S 0.1246 0.1234 'International Tables Vol C 4.2.6.8 and 6.1.1.4'

loop_
_geom_angle_atom_site_label_1
_geom_angle_atom_site_label_2
_geom_angle_atom_site_label_3
_geom_angle_site_symmetry_1
_geom_angle_site_symmetry_2
_geom_angle_site_symmetry_3
_geom_angle
_geom_angle_publ_flag
Cl2 Zn1 Cl3 . . . 103.35(5) no
Cl2 Zn1 Cl4 . . . 114.50(5) no
Cl3 Zn1 Cl4 . . . 112.21(6) no
Cl2 Zn1 Cl5 . . . 108.54(6) no
Cl3 Zn1 Cl5 . . . 110.34(5) no
Cl4 Zn1 Cl5 . . . 107.81(6) no
C7 S6 C10 . . . 90.0(2) no
S6 C7 N8 . . . 112.2(4) no
S6 C7 N15 . . . 123.3(4) no
N8 C7 N15 . . . 124.5(5) no
C7 N8 C9 . . . 114.5(4) no
C7 N8 H81 . . . 123.0 no
C9 N8 H81 . . . 121.8 no
N8 C9 C10 . . . 111.9(5) no
N8 C9 C14 . . . 126.5(5) no
C10 C9 C14 . . . 121.6(5) no
S6 C10 C9 . . . 111.4(4) no
S6 C10 C11 . . . 127.5(4) no
C9 C10 C11 . . . 121.1(5) no
C10 C11 C12 . . . 117.4(6) no
C10 C11 H111 . . . 120.4 no
C12 C11 H111 . . . 122.1 no
C11 C12 C13 . . . 120.8(6) no
C11 C12 H121 . . . 120.2 no
C13 C12 H121 . . . 118.9 no
C12 C13 C14 . . . 121.5(5) no
C12 C13 H131 . . . 119.5 no
C14 C13 H131 . . . 119.0 no
C13 C14 C9 . . . 117.5(5) no
C13 C14 H141 . . . 121.0 no
C9 C14 H141 . . . 121.5 no
C7 N15 H152 . . . 119.0 no
C7 N15 H151 . . . 119.2 no
H152 N15 H151 . . . 121.4 no
C17 N16 H162 . . . 120.4 no
C17 N16 H161 . . . 119.8 no
H162 N16 H161 . . . 117.3 no
N16 C17 S18 . . . 123.7(4) no
N16 C17 N25 . . . 124.7(5) no
S18 C17 N25 . . . 111.6(4) no
C17 S18 C19 . . . 90.6(2) no
S18 C19 C20 . . . 128.4(4) no
S18 C19 C24 . . . 110.2(4) no
C20 C19 C24 . . . 121.4(5) no
C19 C20 C21 . . . 117.2(5) no
C19 C20 H201 . . . 121.4 no
C21 C20 H201 . . . 121.4 no
C20 C21 C22 . . . 121.5(5) no
C20 C21 H211 . . . 119.3 no
C22 C21 H211 . . . 119.2 no
C21 C22 C23 . . . 121.1(5) no
C21 C22 H221 . . . 119.2 no
C23 C22 H221 . . . 119.7 no
C22 C23 C24 . . . 117.9(5) no
C22 C23 H231 . . . 120.7 no
C24 C23 H231 . . . 121.4 no
C19 C24 C23 . . . 120.9(5) no
C19 C24 N25 . . . 112.3(4) no
C23 C24 N25 . . . 126.8(5) no
C24 N25 C17 . . . 115.3(4) no
C24 N25 H251 . . . 122.4 no
C17 N25 H251 . . . 122.2 no

loop_
_geom_bond_atom_site_label_1
_geom_bond_atom_site_label_2
_geom_bond_site_symmetry_1
_geom_bond_site_symmetry_2
_geom_bond_distance
_geom_bond_publ_flag
Zn1 Cl2 . . 2.2820(14) no
Zn1 Cl3 . . 2.2770(14) no
Zn1 Cl4 . . 2.2462(14) no
Zn1 Cl5 . . 2.2452(14) no
S6 C7 . . 1.728(5) no
S6 C10 . . 1.750(5) no
C7 N8 . . 1.333(6) no
C7 N15 . . 1.315(6) no
N8 C9 . . 1.397(6) no
N8 H81 . . 0.876 no
C9 C10 . . 1.369(7) no
C9 C14 . . 1.378(7) no
C10 C11 . . 1.398(7) no
C11 C12 . . 1.383(8) no
C11 H111 . . 0.926 no
C12 C13 . . 1.384(9) no
C12 H121 . . 0.932 no
C13 C14 . . 1.384(8) no
C13 H131 . . 0.934 no
C14 H141 . . 0.917 no
N15 H152 . . 0.856 no
N15 H151 . . 0.865 no
N16 C17 . . 1.292(7) no
N16 H162 . . 0.865 no
N16 H161 . . 0.858 no
C17 S18 . . 1.741(5) no
C17 N25 . . 1.340(6) no
S18 C19 . . 1.762(5) no
C19 C20 . . 1.379(7) no
C19 C24 . . 1.398(7) no
C20 C21 . . 1.372(7) no
C20 H201 . . 0.926 no
C21 C22 . . 1.394(7) no
C21 H211 . . 0.922 no
C22 C23 . . 1.375(8) no
C22 H221 . . 0.940 no
C23 C24 . . 1.372(7) no
C23 H231 . . 0.920 no
C24 N25 . . 1.385(7) no
N25 H251 . . 0.865 no

loop_
_geom_hbond_atom_site_label_D
_geom_hbond_atom_site_label_H
_geom_hbond_atom_site_label_A
_geom_hbond_site_symmetry_A
_geom_hbond_distance_DH
_geom_hbond_distance_HA
_geom_hbond_distance_DA
_geom_hbond_angle_DHA
N8 H81 Cl3 1_655 0.88 2.43 3.190(5) 145
N15 H151 Cl3 . 0.86 2.42 3.235(5) 157
N15 H152 Cl2 1_655 0.86 2.42 3.274(5) 176
N25 H251 Cl5 2_657 0.86 2.41 3.215(5) 155
N16 H161 Cl4 2_657 0.86 2.34 3.196(5) 177
N16 H162 Cl2 2_667 0.86 2.37 3.215(5) 166
C20 H201 Cl2 . 0.93 2.69 3.473(6) 142
C22 H221 Cl5 1_445 0.94 2.78 3.701(5) 167
C11 H111 Cl4 2_666 0.93 2.73 3.592(6) 154
